data_4133780
loop_
_publ_author_name
'Mizutsu, Ryo'
'Asato, Ryosuke'
'Martin, Colin J.'
'Yamada, Mihoko'
'Nishikawa, Yoshiko'
'Katao, Shohei'
'Yamada, Miku'
'Nakashima, Takuya'
'Kawai, Tsuyoshi'

_publ_section_title
;
 Photo-Lewis Acid Generator Based on Radical-Free 6\p Photo-Cyclization
 Reaction.
;
_journal_issue 51
_journal_name_full 'Journal of the American Chemical Society'
_journal_page_first 20043
_journal_page_last 20047
_journal_paper_doi 10.1021/jacs.9b11821
_journal_volume 141
_journal_year 2019
_chemical_formula_moiety 'C31 H21 F3 O3 S3'
_chemical_formula_sum 'C31 H21 F3 O3 S3'
_chemical_formula_weight 594.68
_space_group_crystal_system monoclinic
_space_group_IT_number 14
_space_group_name_Hall '-P 2yn'
_space_group_name_H-M_alt 'P 1 21/n 1'
_atom_sites_solution_hydrogens geom
_atom_sites_solution_primary direct
_atom_sites_solution_secondary difmap
_cell_angle_alpha 90.0000
_cell_angle_beta 102.722(7)
_cell_angle_gamma 90.0000
_cell_formula_units_Z 4
_cell_length_a 16.3908(3)
_cell_length_b 8.62288(17)
_cell_length_c 19.0929(4)
_cell_measurement_reflns_used 26464
_cell_measurement_temperature 103
_cell_measurement_theta_max 25.36
_cell_measurement_theta_min 2.19
_cell_volume 2632.26(12)
_computing_cell_refinement 'RAPID AUTO'
_computing_data_collection 'RAPID AUTO (Rigaku, ????)'
_computing_data_reduction 'RAPID AUTO'
_computing_molecular_graphics 'CrystalStructure 4.3'
_computing_publication_material 'CrystalStructure 4.3 (Rigaku, 2019)'
_computing_structure_refinement 'SHELXL Version 2018/3 (Sheldrick, 2008)'
_computing_structure_solution 'SHELXT Version 2014/5 (Sheldrick, 2014)'
_diffrn_ambient_temperature 103
_diffrn_detector_area_resol_mean 10.000
_diffrn_measured_fraction_theta_full 0.999
_diffrn_measured_fraction_theta_max 0.999
_diffrn_measurement_device_type 'Rigaku R-AXIS RAPID'
_diffrn_measurement_method \w
_diffrn_radiation_type 'Mo K\a'
_diffrn_radiation_wavelength 0.71075
_diffrn_reflns_av_R_equivalents 0.0546
_diffrn_reflns_av_unetI/netI 0.0295
_diffrn_reflns_Laue_measured_fraction_full 0.999
_diffrn_reflns_Laue_measured_fraction_max 0.999
_diffrn_reflns_limit_h_max 19
_diffrn_reflns_limit_h_min -19
_diffrn_reflns_limit_k_max 10
_diffrn_reflns_limit_k_min -10
_diffrn_reflns_limit_l_max 22
_diffrn_reflns_limit_l_min -22
_diffrn_reflns_number 35733
_diffrn_reflns_point_group_measured_fraction_full 0.999
_diffrn_reflns_point_group_measured_fraction_max 0.999
_diffrn_reflns_theta_full 25.242
_diffrn_reflns_theta_max 25.348
_diffrn_reflns_theta_min 2.548
_diffrn_standards_number 0
_exptl_absorpt_coefficient_mu 0.337
_exptl_absorpt_correction_T_max 0.993
_exptl_absorpt_correction_T_min 0.702
_exptl_absorpt_correction_type multi-scan
_exptl_absorpt_process_details 'ABSCOR (Rigaku, 1995)'
_exptl_crystal_colour colorless
_exptl_crystal_density_diffrn 1.500
_exptl_crystal_density_method 'not measured'
_exptl_crystal_description prism
_exptl_crystal_F_000 1224.00
_exptl_crystal_size_max 0.110
_exptl_crystal_size_mid 0.050
_exptl_crystal_size_min 0.020
_refine_diff_density_max 0.38
_refine_diff_density_min -0.33
_refine_ls_extinction_method none
_refine_ls_goodness_of_fit_ref 1.030
_refine_ls_hydrogen_treatment constr
_refine_ls_number_parameters 363
_refine_ls_number_reflns 4822
_refine_ls_number_restraints 0
_refine_ls_R_factor_all 0.0480
_refine_ls_R_factor_gt 0.0355
_refine_ls_shift/su_max 0.001
_refine_ls_structure_factor_coef Fsqd
_refine_ls_weighting_details 'w = 1/[\s^2^(Fo^2^)+(0.0348P)^2^+2.0393P] where P=(Fo^2^+2Fc^2^)/3'
_refine_ls_weighting_scheme calc
_refine_ls_wR_factor_gt 0.0776
_refine_ls_wR_factor_ref 0.0820
_reflns_Friedel_coverage 0.000
_reflns_number_gt 4038
_reflns_number_total 4822
_reflns_threshold_expression F^2^>2.0\s(F^2^)
_cod_data_source_file ja9b11821_si_002.cif
_cod_data_source_block 1O
_cod_depositor_comments 'Adding full bibliography for 4133779--4133780.cif.'
_cod_original_cell_volume 2632.27(12)
_cod_database_code 4133780

loop_
_space_group_symop_id
_space_group_symop_operation_xyz
1 +X,+Y,+Z
2 1/2-X,1/2+Y,1/2-Z
3 -X,-Y,-Z
4 -1/2+X,-1/2-Y,-1/2+Z

loop_
_atom_site_label
_atom_site_type_symbol
_atom_site_fract_x
_atom_site_fract_y
_atom_site_fract_z
_atom_site_U_iso_or_equiv
_atom_site_adp_type
_atom_site_occupancy
_atom_site_site_symmetry_order
_atom_site_calc_flag
_atom_site_refinement_flags_posn
_atom_site_refinement_flags_adp
S1 S 0.86144(3) 0.57376(6) 0.41308(3) 0.01751(12) Uani 1 1 d . .
S2 S 0.66314(3) 0.63382(6) 0.58780(3) 0.02039(13) Uani 1 1 d . .
S3 S 0.80980(3) 0.01485(6) 0.50763(3) 0.02414(14) Uani 1 1 d . .
F1 F 0.82814(8) 0.03287(15) 0.37580(7) 0.0311(3) Uani 1 1 d . .
F2 F 0.93174(8) -0.06794(15) 0.45117(7) 0.0316(3) Uani 1 1 d . .
F3 F 0.91225(8) 0.17967(14) 0.45006(7) 0.0313(3) Uani 1 1 d . .
O1 O 0.75353(8) 0.16520(16) 0.49820(7) 0.0195(3) Uani 1 1 d . .
O2 O 0.86436(11) 0.0296(2) 0.57558(9) 0.0398(4) Uani 1 1 d . .
O3 O 0.76180(10) -0.11923(18) 0.48581(10) 0.0371(4) Uani 1 1 d . .
C1 C 0.77511(11) 0.4825(2) 0.43555(10) 0.0152(4) Uani 1 1 d . .
C2 C 0.73961(12) 0.3766(2) 0.38487(10) 0.0145(4) Uani 1 1 d . .
C3 C 0.78118(11) 0.3667(2) 0.32557(10) 0.0150(4) Uani 1 1 d . .
C4 C 0.76252(12) 0.2719(2) 0.26474(10) 0.0186(4) Uani 1 1 d . .
H4 H 0.716494 0.202362 0.258031 0.022 Uiso 1 1 calc R U
C5 C 0.81141(13) 0.2800(2) 0.21443(11) 0.0200(4) Uani 1 1 d . .
H5 H 0.798425 0.216699 0.172735 0.024 Uiso 1 1 calc R U
C6 C 0.87986(13) 0.3807(2) 0.22443(11) 0.0209(4) Uani 1 1 d . .
H6 H 0.913032 0.384373 0.189455 0.025 Uiso 1 1 calc R U
C7 C 0.90004(12) 0.4745(2) 0.28400(11) 0.0187(4) Uani 1 1 d . .
H7 H 0.946652 0.542661 0.290610 0.022 Uiso 1 1 calc R U
C8 C 0.85012(12) 0.4669(2) 0.33455(10) 0.0158(4) Uani 1 1 d . .
C9 C 0.74943(12) 0.5301(2) 0.50160(10) 0.0158(4) Uani 1 1 d . .
C10 C 0.66923(12) 0.5758(2) 0.50304(11) 0.0181(4) Uani 1 1 d . .
C11 C 0.76850(12) 0.5987(2) 0.62266(11) 0.0181(4) Uani 1 1 d . .
C12 C 0.80679(12) 0.5441(2) 0.57042(11) 0.0169(4) Uani 1 1 d . .
C13 C 0.59356(13) 0.5925(3) 0.44335(11) 0.0223(5) Uani 1 1 d . .
H13A H 0.562971 0.686470 0.450832 0.027 Uiso 1 1 calc R U
H13B H 0.557288 0.501854 0.442616 0.027 Uiso 1 1 calc R U
H13C H 0.610811 0.599955 0.397475 0.027 Uiso 1 1 calc R U
C14 C 0.80378(12) 0.6358(2) 0.69862(11) 0.0199(4) Uani 1 1 d . .
C15 C 0.76268(13) 0.5887(3) 0.75188(12) 0.0254(5) Uani 1 1 d . .
H15 H 0.713625 0.527006 0.739297 0.031 Uiso 1 1 calc R U
C16 C 0.79292(14) 0.6315(3) 0.82309(12) 0.0297(5) Uani 1 1 d . .
H16 H 0.764258 0.599212 0.858744 0.036 Uiso 1 1 calc R U
C17 C 0.86425(14) 0.7204(3) 0.84225(12) 0.0281(5) Uani 1 1 d . .
H17 H 0.884510 0.750141 0.890885 0.034 Uiso 1 1 calc R U
C18 C 0.90622(14) 0.7661(3) 0.79010(12) 0.0272(5) Uani 1 1 d . .
H18 H 0.955825 0.826168 0.803186 0.033 Uiso 1 1 calc R U
C19 C 0.87623(13) 0.7246(3) 0.71909(11) 0.0242(5) Uani 1 1 d . .
H19 H 0.905371 0.757114 0.683795 0.029 Uiso 1 1 calc R U
C20 C 0.89708(12) 0.4964(3) 0.58472(11) 0.0226(5) Uani 1 1 d . .
H20A H 0.902486 0.401093 0.558127 0.027 Uiso 1 1 calc R U
H20B H 0.917571 0.477831 0.636244 0.027 Uiso 1 1 calc R U
H20C H 0.930102 0.579020 0.569137 0.027 Uiso 1 1 calc R U
C21 C 0.66858(12) 0.2743(2) 0.39102(10) 0.0153(4) Uani 1 1 d . .
C22 C 0.67544(12) 0.1707(2) 0.44634(11) 0.0182(4) Uani 1 1 d . .
C23 C 0.60981(13) 0.0768(2) 0.45813(11) 0.0219(5) Uani 1 1 d . .
H23 H 0.617280 0.010161 0.498663 0.026 Uiso 1 1 calc R U
C24 C 0.53503(13) 0.0839(2) 0.40979(12) 0.0234(5) Uani 1 1 d . .
H24 H 0.489744 0.021854 0.417112 0.028 Uiso 1 1 calc R U
C25 C 0.52356(12) 0.1820(2) 0.34882(11) 0.0207(5) Uani 1 1 d . .
C26 C 0.44726(13) 0.1844(3) 0.29636(12) 0.0253(5) Uani 1 1 d . .
H26 H 0.402574 0.118755 0.301896 0.030 Uiso 1 1 calc R U
C27 C 0.43732(13) 0.2796(3) 0.23828(12) 0.0264(5) Uani 1 1 d . .
H27 H 0.386320 0.278356 0.203114 0.032 Uiso 1 1 calc R U
C28 C 0.50248(13) 0.3803(3) 0.23002(12) 0.0243(5) Uani 1 1 d . .
H28 H 0.494689 0.448029 0.189840 0.029 Uiso 1 1 calc R U
C29 C 0.57679(12) 0.3809(2) 0.27960(11) 0.0198(4) Uani 1 1 d . .
H29 H 0.619993 0.449785 0.273654 0.024 Uiso 1 1 calc R U
C30 C 0.59021(12) 0.2801(2) 0.33974(11) 0.0171(4) Uani 1 1 d . .
C31 C 0.87447(13) 0.0433(2) 0.44161(12) 0.0233(5) Uani 1 1 d . .

loop_
_atom_site_aniso_label
_atom_site_aniso_U_11
_atom_site_aniso_U_22
_atom_site_aniso_U_33
_atom_site_aniso_U_23
_atom_site_aniso_U_13
_atom_site_aniso_U_12
S1 0.0162(2) 0.0181(3) 0.0180(3) -0.0016(2) 0.0033(2) -0.00443(19)
S2 0.0180(3) 0.0257(3) 0.0173(3) -0.0019(2) 0.0035(2) 0.0020(2)
S3 0.0283(3) 0.0212(3) 0.0226(3) 0.0061(2) 0.0049(2) 0.0025(2)
F1 0.0356(7) 0.0350(8) 0.0213(7) 0.0000(6) 0.0034(6) 0.0058(6)
F2 0.0269(7) 0.0242(7) 0.0427(8) -0.0014(6) 0.0055(6) 0.0060(5)
F3 0.0260(7) 0.0204(7) 0.0483(8) 0.0015(6) 0.0099(6) -0.0025(5)
O1 0.0207(8) 0.0195(7) 0.0166(7) 0.0000(6) 0.0009(6) -0.0011(6)
O2 0.0434(10) 0.0517(11) 0.0210(9) 0.0052(8) 0.0001(7) 0.0173(9)
O3 0.0392(10) 0.0184(8) 0.0576(12) 0.0051(8) 0.0189(9) -0.0031(7)
C1 0.0136(9) 0.0149(10) 0.0163(10) 0.0033(8) 0.0014(8) 0.0017(7)
C2 0.0140(9) 0.0137(9) 0.0153(10) 0.0007(8) 0.0019(8) 0.0017(8)
C3 0.0137(9) 0.0145(10) 0.0164(10) 0.0030(8) 0.0022(8) 0.0027(8)
C4 0.0151(10) 0.0202(10) 0.0195(11) -0.0014(9) 0.0019(8) -0.0014(8)
C5 0.0216(11) 0.0212(11) 0.0169(11) -0.0020(9) 0.0036(8) 0.0018(8)
C6 0.0197(11) 0.0247(11) 0.0205(11) 0.0029(9) 0.0089(9) 0.0018(9)
C7 0.0143(10) 0.0200(10) 0.0218(11) 0.0047(9) 0.0038(8) -0.0006(8)
C8 0.0137(9) 0.0156(10) 0.0166(10) 0.0017(8) 0.0001(8) 0.0010(8)
C9 0.0166(10) 0.0125(10) 0.0174(10) 0.0006(8) 0.0017(8) -0.0016(7)
C10 0.0205(10) 0.0159(10) 0.0181(10) -0.0003(8) 0.0044(8) -0.0014(8)
C11 0.0174(10) 0.0180(10) 0.0182(11) -0.0005(8) 0.0024(8) -0.0007(8)
C12 0.0193(10) 0.0134(10) 0.0172(10) 0.0005(8) 0.0022(8) -0.0007(8)
C13 0.0185(11) 0.0255(12) 0.0218(11) -0.0033(9) 0.0018(9) 0.0040(9)
C14 0.0201(10) 0.0219(11) 0.0171(10) 0.0000(9) 0.0026(8) 0.0050(9)
C15 0.0176(11) 0.0366(13) 0.0222(11) -0.0004(10) 0.0047(9) 0.0036(9)
C16 0.0239(12) 0.0466(15) 0.0195(12) 0.0025(10) 0.0071(9) 0.0098(10)
C17 0.0305(13) 0.0329(13) 0.0181(11) -0.0048(10) -0.0008(9) 0.0100(10)
C18 0.0263(12) 0.0262(12) 0.0253(12) -0.0043(10) -0.0029(10) -0.0012(9)
C19 0.0266(12) 0.0256(11) 0.0205(11) -0.0009(9) 0.0055(9) -0.0018(9)
C20 0.0203(11) 0.0286(12) 0.0175(11) -0.0004(9) 0.0012(8) 0.0027(9)
C21 0.0140(10) 0.0157(10) 0.0169(10) -0.0034(8) 0.0050(8) 0.0001(8)
C22 0.0175(10) 0.0201(11) 0.0165(10) -0.0047(8) 0.0027(8) -0.0009(8)
C23 0.0266(11) 0.0219(11) 0.0197(11) -0.0020(9) 0.0109(9) -0.0050(9)
C24 0.0204(11) 0.0266(11) 0.0266(12) -0.0082(10) 0.0126(9) -0.0096(9)
C25 0.0166(10) 0.0236(11) 0.0233(11) -0.0106(9) 0.0078(9) -0.0011(8)
C26 0.0130(10) 0.0318(12) 0.0320(13) -0.0141(10) 0.0070(9) -0.0030(9)
C27 0.0146(10) 0.0351(13) 0.0272(12) -0.0133(10) -0.0007(9) 0.0063(9)
C28 0.0217(11) 0.0269(12) 0.0226(11) -0.0050(9) 0.0009(9) 0.0092(9)
C29 0.0169(10) 0.0201(11) 0.0219(11) -0.0052(9) 0.0029(8) 0.0003(8)
C30 0.0135(10) 0.0188(10) 0.0193(10) -0.0059(8) 0.0042(8) 0.0019(8)
C31 0.0234(11) 0.0183(11) 0.0271(12) -0.0003(9) 0.0030(9) 0.0023(9)

loop_
_atom_type_symbol
_atom_type_description
_atom_type_scat_dispersion_real
_atom_type_scat_dispersion_imag
_atom_type_scat_source
C C 0.0033 0.0016
;
International Tables for Crystallography
(Vol. C, Tables 4.2.6.8 and 6.1.1.4)
;
H H 0.0000 0.0000
;
International Tables for Crystallography
(Vol. C, Table 6.1.1.4)
;
F F 0.0171 0.0103
;
International Tables for Crystallography
(Vol. C, Tables 4.2.6.8 and 6.1.1.4)
;
O O 0.0106 0.0060
;
International Tables for Crystallography
(Vol. C, Tables 4.2.6.8 and 6.1.1.4)
;
S S 0.1246 0.1234
;
International Tables for Crystallography
(Vol. C, Tables 4.2.6.8 and 6.1.1.4)
;

loop_
_geom_angle_atom_site_label_1
_geom_angle_atom_site_label_2
_geom_angle_atom_site_label_3
_geom_angle
C8 S1 C1 91.99(9)
C10 S2 C11 92.94(10)
O3 S3 O2 123.06(11)
O3 S3 O1 111.48(9)
O2 S3 O1 105.51(9)
O3 S3 C31 106.03(10)
O2 S3 C31 105.97(10)
O1 S3 C31 102.93(9)
C22 O1 S3 121.03(12)
C2 C1 C9 129.50(18)
C2 C1 S1 111.60(14)
C9 C1 S1 118.86(14)
C1 C2 C3 113.19(17)
C1 C2 C21 124.10(17)
C3 C2 C21 122.62(17)
C4 C3 C8 118.99(17)
C4 C3 C2 129.06(18)
C8 C3 C2 111.93(17)
C5 C4 C3 119.59(18)
C5 C4 H4 120.2
C3 C4 H4 120.2
C4 C5 C6 120.49(19)
C4 C5 H5 119.8
C6 C5 H5 119.8
C7 C6 C5 121.18(18)
C7 C6 H6 119.4
C5 C6 H6 119.4
C6 C7 C8 118.22(18)
C6 C7 H7 120.9
C8 C7 H7 120.9
C7 C8 C3 121.52(18)
C7 C8 S1 127.20(15)
C3 C8 S1 111.27(14)
C10 C9 C12 113.01(18)
C10 C9 C1 123.39(18)
C12 C9 C1 123.46(17)
C9 C10 C13 130.31(18)
C9 C10 S2 110.83(15)
C13 C10 S2 118.67(15)
C12 C11 C14 130.26(18)
C12 C11 S2 110.89(15)
C14 C11 S2 118.79(14)
C11 C12 C9 112.32(17)
C11 C12 C20 123.47(18)
C9 C12 C20 124.13(18)
C10 C13 H13A 109.5
C10 C13 H13B 109.5
H13A C13 H13B 109.5
C10 C13 H13C 109.5
H13A C13 H13C 109.5
H13B C13 H13C 109.5
C19 C14 C15 118.20(19)
C19 C14 C11 121.35(18)
C15 C14 C11 120.37(19)
C16 C15 C14 120.6(2)
C16 C15 H15 119.7
C14 C15 H15 119.7
C17 C16 C15 120.4(2)
C17 C16 H16 119.8
C15 C16 H16 119.8
C16 C17 C18 119.6(2)
C16 C17 H17 120.2
C18 C17 H17 120.2
C19 C18 C17 120.3(2)
C19 C18 H18 119.8
C17 C18 H18 119.8
C18 C19 C14 120.9(2)
C18 C19 H19 119.6
C14 C19 H19 119.6
C12 C20 H20A 109.5
C12 C20 H20B 109.5
H20A C20 H20B 109.5
C12 C20 H20C 109.5
H20A C20 H20C 109.5
H20B C20 H20C 109.5
C22 C21 C30 117.28(17)
C22 C21 C2 121.05(17)
C30 C21 C2 121.66(17)
C21 C22 C23 124.38(19)
C21 C22 O1 117.56(17)
C23 C22 O1 117.94(18)
C24 C23 C22 118.2(2)
C24 C23 H23 120.9
C22 C23 H23 120.9
C23 C24 C25 121.30(19)
C23 C24 H24 119.4
C25 C24 H24 119.4
C24 C25 C26 121.68(19)
C24 C25 C30 119.24(19)
C26 C25 C30 119.08(19)
C27 C26 C25 120.8(2)
C27 C26 H26 119.6
C25 C26 H26 119.6
C26 C27 C28 120.3(2)
C26 C27 H27 119.9
C28 C27 H27 119.9
C29 C28 C27 120.3(2)
C29 C28 H28 119.8
C27 C28 H28 119.8
C28 C29 C30 120.9(2)
C28 C29 H29 119.5
C30 C29 H29 119.5
C29 C30 C25 118.49(18)
C29 C30 C21 122.01(18)
C25 C30 C21 119.51(18)
F1 C31 F3 109.41(17)
F1 C31 F2 108.86(17)
F3 C31 F2 109.16(17)
F1 C31 S3 110.28(14)
F3 C31 S3 111.16(15)
F2 C31 S3 107.92(14)

loop_
_geom_bond_atom_site_label_1
_geom_bond_atom_site_label_2
_geom_bond_distance
S1 C8 1.735(2)
S1 C1 1.7530(19)
S2 C10 1.718(2)
S2 C11 1.735(2)
S3 O3 1.4088(17)
S3 O2 1.4099(17)
S3 O1 1.5782(14)
S3 C31 1.833(2)
F1 C31 1.320(2)
F2 C31 1.326(2)
F3 C31 1.322(2)
O1 C22 1.436(2)
C1 C2 1.364(3)
C1 C9 1.473(3)
C2 C3 1.447(3)
C2 C21 1.486(3)
C3 C4 1.398(3)
C3 C8 1.403(3)
C4 C5 1.382(3)
C4 H4 0.9500
C5 C6 1.398(3)
C5 H5 0.9500
C6 C7 1.376(3)
C6 H6 0.9500
C7 C8 1.397(3)
C7 H7 0.9500
C9 C10 1.378(3)
C9 C12 1.443(3)
C10 C13 1.495(3)
C11 C12 1.374(3)
C11 C14 1.473(3)
C12 C20 1.502(3)
C13 H13A 0.9800
C13 H13B 0.9800
C13 H13C 0.9800
C14 C19 1.395(3)
C14 C15 1.398(3)
C15 C16 1.390(3)
C15 H15 0.9500
C16 C17 1.378(3)
C16 H16 0.9500
C17 C18 1.386(3)
C17 H17 0.9500
C18 C19 1.383(3)
C18 H18 0.9500
C19 H19 0.9500
C20 H20A 0.9800
C20 H20B 0.9800
C20 H20C 0.9800
C21 C22 1.369(3)
C21 C30 1.434(3)
C22 C23 1.403(3)
C23 C24 1.364(3)
C23 H23 0.9500
C24 C25 1.418(3)
C24 H24 0.9500
C25 C26 1.420(3)
C25 C30 1.422(3)
C26 C27 1.360(3)
C26 H26 0.9500
C27 C28 1.412(3)
C27 H27 0.9500
C28 C29 1.368(3)
C28 H28 0.9500
C29 C30 1.418(3)
C29 H29 0.9500

loop_
_geom_torsion_atom_site_label_1
_geom_torsion_atom_site_label_2
_geom_torsion_atom_site_label_3
_geom_torsion_atom_site_label_4
_geom_torsion
O3 S3 O1 C22 -25.40(17)
O2 S3 O1 C22 -161.26(14)
C31 S3 O1 C22 87.85(15)
C8 S1 C1 C2 -0.39(15)
C8 S1 C1 C9 -178.48(15)
C9 C1 C2 C3 177.45(18)
S1 C1 C2 C3 -0.4(2)
C9 C1 C2 C21 -5.9(3)
S1 C1 C2 C21 176.26(15)
C1 C2 C3 C4 179.84(19)
C21 C2 C3 C4 3.1(3)
C1 C2 C3 C8 1.2(2)
C21 C2 C3 C8 -175.50(17)
C8 C3 C4 C5 -0.8(3)
C2 C3 C4 C5 -179.33(19)
C3 C4 C5 C6 0.8(3)
C4 C5 C6 C7 -0.4(3)
C5 C6 C7 C8 -0.1(3)
C6 C7 C8 C3 0.1(3)
C6 C7 C8 S1 -179.22(16)
C4 C3 C8 C7 0.3(3)
C2 C3 C8 C7 179.11(17)
C4 C3 C8 S1 179.75(15)
C2 C3 C8 S1 -1.5(2)
C1 S1 C8 C7 -179.54(18)
C1 S1 C8 C3 1.07(15)
C2 C1 C9 C10 -51.2(3)
S1 C1 C9 C10 126.53(18)
C2 C1 C9 C12 133.4(2)
S1 C1 C9 C12 -48.9(2)
C12 C9 C10 C13 174.2(2)
C1 C9 C10 C13 -1.7(3)
C12 C9 C10 S2 -0.6(2)
C1 C9 C10 S2 -176.51(15)
C11 S2 C10 C9 0.37(16)
C11 S2 C10 C13 -175.14(17)
C10 S2 C11 C12 -0.01(16)
C10 S2 C11 C14 177.36(17)
C14 C11 C12 C9 -177.3(2)
S2 C11 C12 C9 -0.3(2)
C14 C11 C12 C20 5.8(3)
S2 C11 C12 C20 -177.18(16)
C10 C9 C12 C11 0.6(2)
C1 C9 C12 C11 176.51(18)
C10 C9 C12 C20 177.45(18)
C1 C9 C12 C20 -6.7(3)
C12 C11 C14 C19 47.4(3)
S2 C11 C14 C19 -129.42(19)
C12 C11 C14 C15 -135.9(2)
S2 C11 C14 C15 47.4(3)
C19 C14 C15 C16 0.8(3)
C11 C14 C15 C16 -176.1(2)
C14 C15 C16 C17 -0.3(3)
C15 C16 C17 C18 -0.5(3)
C16 C17 C18 C19 0.9(3)
C17 C18 C19 C14 -0.3(3)
C15 C14 C19 C18 -0.5(3)
C11 C14 C19 C18 176.35(19)
C1 C2 C21 C22 -60.5(3)
C3 C2 C21 C22 115.8(2)
C1 C2 C21 C30 119.3(2)
C3 C2 C21 C30 -64.4(3)
C30 C21 C22 C23 -3.6(3)
C2 C21 C22 C23 176.14(18)
C30 C21 C22 O1 -179.51(16)
C2 C21 C22 O1 0.3(3)
S3 O1 C22 C21 -115.93(17)
S3 O1 C22 C23 67.9(2)
C21 C22 C23 C24 2.9(3)
O1 C22 C23 C24 178.73(18)
C22 C23 C24 C25 0.6(3)
C23 C24 C25 C26 176.83(19)
C23 C24 C25 C30 -2.9(3)
C24 C25 C26 C27 179.85(19)
C30 C25 C26 C27 -0.4(3)
C25 C26 C27 C28 -1.3(3)
C26 C27 C28 C29 1.3(3)
C27 C28 C29 C30 0.5(3)
C28 C29 C30 C25 -2.2(3)
C28 C29 C30 C21 177.62(18)
C24 C25 C30 C29 -178.11(18)
C26 C25 C30 C29 2.1(3)
C24 C25 C30 C21 2.1(3)
C26 C25 C30 C21 -177.69(18)
C22 C21 C30 C29 -178.75(18)
C2 C21 C30 C29 1.5(3)
C22 C21 C30 C25 1.1(3)
C2 C21 C30 C25 -178.72(17)
O3 S3 C31 F1 48.31(17)
O2 S3 C31 F1 -179.42(14)
O1 S3 C31 F1 -68.87(15)
O3 S3 C31 F3 169.85(14)
O2 S3 C31 F3 -57.89(17)
O1 S3 C31 F3 52.66(16)
O3 S3 C31 F2 -70.49(16)
O2 S3 C31 F2 61.78(16)
O1 S3 C31 F2 172.33(13)
